data_4111211
loop_
_publ_author_name
'Andreas Franken'
'Thomas D. McGrath'
'F. Gordon A. Stone'

_publ_contact_author_address
; Department of Chemistry and Biochemistry
  Baylor University
  One Bear Place # 97348
  Waco
  TX, 76798-7348
  USA
;
_publ_contact_author_email Gordon_Stone@baylor.edu
_publ_contact_author_fax '+1 254 710 2403'
_publ_contact_author_name 'Prof. F. Gordon A. Stone'
_publ_contact_author_phone '+1 254 710 4427'
_publ_section_title
;
 Iridium-Iron-Monocarborane Clusters from Oxidative Insertion Reactions of
 [IrCl(CO)(PPh~3~)~2~] with Ferracarborane Anions
;
_journal_name_full 'Journal of the American Chemical Society'
_journal_page_first 16169
_journal_page_last 16177
_journal_paper_doi 10.1021/ja065042n
_journal_volume 128
_journal_year 2006
_chemical_formula_sum 'C63 H66 B7 Fe2 Ir N2 O5 P2'
_chemical_formula_weight 1372.69
_chemical_name_systematic
; 
 ? 
;
_space_group_IT_number 61
_symmetry_cell_setting orthorhombic
_symmetry_space_group_name_Hall '-P 2ac 2ab'
_symmetry_space_group_name_H-M 'P b c a'
_atom_sites_solution_hydrogens geom
_atom_sites_solution_primary direct
_atom_sites_solution_secondary difmap
_audit_creation_date ' 2006'
_audit_creation_method SHELXL-97
_audit_update_record
;
 ?
;
_cell_angle_alpha 90.00
_cell_angle_beta 90.00
_cell_angle_gamma 90.00
_cell_formula_units_Z 8
_cell_length_a 22.8650(18)
_cell_length_b 18.6091(14)
_cell_length_c 29.1411(19)
_cell_measurement_reflns_used 8457
_cell_measurement_temperature 110(2)
_cell_measurement_theta_max 26.72
_cell_measurement_theta_min 2.30
_cell_volume 12399.5(16)
_computing_cell_refinement 'Bruker APEX2 (Bruker, 2003)'
_computing_data_collection 'Bruker APEX2 (Bruker, 2003)'
_computing_data_reduction 'Bruker APEX2 (Bruker, 2003)'
_computing_molecular_graphics 'Bruker SHELXTL (Bruker, 2001)'
_computing_publication_material 'Bruker SHELXTL (Bruker, 2001)'
_computing_structure_refinement 'Bruker SHELXTL (Bruker, 2001)'
_computing_structure_solution 'Bruker SHELXTL (Bruker, 2001)'
_diffrn_ambient_temperature 110(2)
_diffrn_measured_fraction_theta_full 0.999
_diffrn_measured_fraction_theta_max 0.993
_diffrn_measurement_device_type 'Bruker-Nonius X8 APEX CCD area detector'
_diffrn_measurement_method 'phi and omega scans'
_diffrn_radiation_monochromator graphite
_diffrn_radiation_source 'fine-focus sealed tube'
_diffrn_radiation_type MoK\a
_diffrn_radiation_wavelength 0.71073
_diffrn_reflns_av_R_equivalents 0.1136
_diffrn_reflns_av_sigmaI/netI 0.0721
_diffrn_reflns_limit_h_max 29
_diffrn_reflns_limit_h_min -29
_diffrn_reflns_limit_k_max 24
_diffrn_reflns_limit_k_min -24
_diffrn_reflns_limit_l_max 37
_diffrn_reflns_limit_l_min -37
_diffrn_reflns_number 111423
_diffrn_reflns_theta_full 25.00
_diffrn_reflns_theta_max 27.68
_diffrn_reflns_theta_min 2.19
_exptl_absorpt_coefficient_mu 2.704
_exptl_absorpt_correction_T_max 0.846
_exptl_absorpt_correction_T_min 0.683
_exptl_absorpt_correction_type multi-scan
_exptl_absorpt_process_details 'SADABS (Bruker, 2003)'
_exptl_crystal_colour red
_exptl_crystal_density_diffrn 1.471
_exptl_crystal_description parallelepiped
_exptl_crystal_F_000 5536
_exptl_crystal_size_max 0.14
_exptl_crystal_size_mid 0.06
_exptl_crystal_size_min 0.06
_refine_diff_density_max 0.792
_refine_diff_density_min -0.883
_refine_diff_density_rms 0.134
_refine_ls_extinction_method none
_refine_ls_goodness_of_fit_ref 1.019
_refine_ls_hydrogen_treatment mixed
_refine_ls_matrix_type full
_refine_ls_number_parameters 763
_refine_ls_number_reflns 14395
_refine_ls_number_restraints 1
_refine_ls_restrained_S_all 1.019
_refine_ls_R_factor_all 0.0839
_refine_ls_R_factor_gt 0.0398
_refine_ls_shift/su_max 0.003
_refine_ls_shift/su_mean 0.000
_refine_ls_structure_factor_coef Fsqd
_refine_ls_weighting_details 'calc w=1/[\s^2^(Fo^2^)+(0.0201P)^2^+15.8152P] where P=(Fo^2^+2Fc^2^)/3'
_refine_ls_weighting_scheme calc
_refine_ls_wR_factor_gt 0.0649
_refine_ls_wR_factor_ref 0.0783
_reflns_number_gt 9560
_reflns_number_total 14395
_reflns_threshold_expression >2sigma(I)
_cod_data_source_file ja065042nsi20060713_084617.cif
_cod_data_source_block 9
_cod_database_code 4111211

loop_
_symmetry_equiv_pos_as_xyz
'x, y, z'
'-x+1/2, -y, z+1/2'
'-x, y+1/2, -z+1/2'
'x+1/2, -y+1/2, -z'
'-x, -y, -z'
'x-1/2, y, -z-1/2'
'x, -y-1/2, z-1/2'
'-x-1/2, y-1/2, z'

loop_
_atom_site_label
_atom_site_type_symbol
_atom_site_fract_x
_atom_site_fract_y
_atom_site_fract_z
_atom_site_U_iso_or_equiv
_atom_site_adp_type
_atom_site_occupancy
_atom_site_symmetry_multiplicity
_atom_site_calc_flag
_atom_site_refinement_flags
C1 C 0.57542(19) 0.4780(3) 0.01023(16) 0.0233(11) Uani 1 1 d .
H1 H 0.5607(19) 0.512(2) -0.0080(15) 0.028 Uiso 1 1 d .
B2 B 0.5578(2) 0.3947(3) 0.00807(19) 0.0214(12) Uani 1 1 d .
H2 H 0.5248(18) 0.379(2) -0.0171(14) 0.026 Uiso 1 1 d .
B3 B 0.6368(2) 0.4378(3) 0.00217(17) 0.0200(11) Uani 1 1 d .
H3 H 0.6627(18) 0.460(2) -0.0262(14) 0.024 Uiso 1 1 d .
B4 B 0.6182(2) 0.4937(3) 0.05252(18) 0.0192(11) Uani 1 1 d .
H4 H 0.6333(18) 0.549(2) 0.0605(14) 0.023 Uiso 1 1 d .
B5 B 0.5462(2) 0.4534(3) 0.05756(19) 0.0223(12) Uani 1 1 d .
H5 H 0.5088(19) 0.479(2) 0.0692(14) 0.027 Uiso 1 1 d .
B7 B 0.6662(2) 0.4155(3) 0.05749(17) 0.0188(11) Uani 1 1 d .
H7 H 0.7119(18) 0.427(2) 0.0610(14) 0.023 Uiso 1 1 d .
B8 B 0.6038(2) 0.4276(3) 0.09498(17) 0.0178(11) Uani 1 1 d .
H8 H 0.5965(17) 0.4627(18) 0.1334(10) 0.021 Uiso 1 1 d D
B9 B 0.5629(2) 0.3576(3) 0.06482(18) 0.0193(11) Uani 1 1 d .
H9 H 0.5220(18) 0.326(2) 0.0760(14) 0.023 Uiso 1 1 d .
Fe6 Fe 0.63158(3) 0.32347(3) 0.01768(2) 0.01927(14) Uani 1 1 d .
C61 C 0.6162(2) 0.3147(3) -0.04131(18) 0.0300(12) Uani 1 1 d .
O61 O 0.60726(17) 0.3087(2) -0.07992(12) 0.0482(11) Uani 1 1 d .
C62 C 0.6090(2) 0.2360(3) 0.03291(16) 0.0265(11) Uani 1 1 d .
O62 O 0.59271(16) 0.17835(18) 0.04103(12) 0.0392(9) Uani 1 1 d .
C63 C 0.7095(2) 0.3036(2) 0.00615(15) 0.0217(10) Uani 1 1 d .
N63 N 0.75848(17) 0.2944(2) -0.00135(13) 0.0263(9) Uani 1 1 d .
C64 C 0.8188(2) 0.2814(3) -0.00362(16) 0.0294(12) Uani 1 1 d .
C65 C 0.8559(2) 0.3387(3) -0.00924(17) 0.0383(14) Uani 1 1 d .
C66 C 0.8328(3) 0.4136(3) -0.01386(19) 0.0522(16) Uani 1 1 d .
H66A H 0.8655 0.4471 -0.0174 0.078 Uiso 0.50 1 calc PR
H66B H 0.8104 0.4261 0.0137 0.078 Uiso 0.50 1 calc PR
H66C H 0.8073 0.4165 -0.0409 0.078 Uiso 0.50 1 calc PR
H66D H 0.7899 0.4127 -0.0123 0.078 Uiso 0.50 1 calc PR
H66E H 0.8451 0.4337 -0.0434 0.078 Uiso 0.50 1 calc PR
H66F H 0.8481 0.4434 0.0111 0.078 Uiso 0.50 1 calc PR
C67 C 0.9168(2) 0.3237(3) -0.01071(19) 0.0465(15) Uani 1 1 d .
H67 H 0.9443 0.3615 -0.0143 0.056 Uiso 1 1 calc R
C68 C 0.9353(2) 0.2538(4) -0.00679(19) 0.0460(15) Uani 1 1 d .
H68 H 0.9761 0.2441 -0.0074 0.055 Uiso 1 1 calc R
C69 C 0.8975(2) 0.1976(3) -0.00207(18) 0.0396(14) Uani 1 1 d .
H69 H 0.9123 0.1499 -0.0005 0.048 Uiso 1 1 calc R
C70 C 0.8380(2) 0.2090(3) 0.00044(17) 0.0334(13) Uani 1 1 d .
C71 C 0.7953(2) 0.1490(3) 0.00644(19) 0.0426(15) Uani 1 1 d .
H71A H 0.7555 0.1685 0.0072 0.064 Uiso 0.50 1 calc PR
H71B H 0.8034 0.1239 0.0353 0.064 Uiso 0.50 1 calc PR
H71C H 0.7990 0.1153 -0.0192 0.064 Uiso 0.50 1 calc PR
H71D H 0.8164 0.1033 0.0083 0.064 Uiso 0.50 1 calc PR
H71E H 0.7685 0.1479 -0.0198 0.064 Uiso 0.50 1 calc PR
H71F H 0.7730 0.1565 0.0347 0.064 Uiso 0.50 1 calc PR
Fe10 Fe 0.64122(3) 0.33136(3) 0.10589(2) 0.01546(13) Uani 1 1 d .
C101 C 0.60237(18) 0.2588(2) 0.13160(15) 0.0203(10) Uani 1 1 d .
O101 O 0.57718(13) 0.21062(17) 0.14648(11) 0.0277(8) Uani 1 1 d .
C102 C 0.70772(19) 0.2824(2) 0.10006(15) 0.0191(10) Uani 1 1 d .
O102 O 0.75128(13) 0.25180(16) 0.09814(10) 0.0238(7) Uani 1 1 d .
P1 P 0.68794(5) 0.38340(6) 0.16505(4) 0.0158(2) Uani 1 1 d .
C111 C 0.72813(18) 0.3271(2) 0.20514(14) 0.0170(9) Uani 1 1 d .
C112 C 0.77225(19) 0.3555(2) 0.23272(15) 0.0219(10) Uani 1 1 d .
H112 H 0.7836 0.4043 0.2289 0.026 Uiso 1 1 calc R
C113 C 0.7998(2) 0.3136(3) 0.26564(16) 0.0282(12) Uani 1 1 d .
H113 H 0.8299 0.3337 0.2841 0.034 Uiso 1 1 calc R
C114 C 0.7835(2) 0.2427(3) 0.27151(16) 0.0284(12) Uani 1 1 d .
H114 H 0.8017 0.2142 0.2944 0.034 Uiso 1 1 calc R
C115 C 0.7406(2) 0.2137(3) 0.24398(16) 0.0259(11) Uani 1 1 d .
H115 H 0.7301 0.1646 0.2476 0.031 Uiso 1 1 calc R
C116 C 0.71268(18) 0.2552(2) 0.21109(15) 0.0213(10) Uani 1 1 d .
H116 H 0.6829 0.2345 0.1926 0.026 Uiso 1 1 calc R
C121 C 0.74228(17) 0.4496(2) 0.14687(14) 0.0162(9) Uani 1 1 d .
C122 C 0.79723(18) 0.4275(2) 0.13137(15) 0.0239(11) Uani 1 1 d .
H122 H 0.8086 0.3786 0.1343 0.029 Uiso 1 1 calc R
C123 C 0.8348(2) 0.4762(3) 0.11193(17) 0.0328(13) Uani 1 1 d .
H123 H 0.8717 0.4603 0.1008 0.039 Uiso 1 1 calc R
C124 C 0.8198(2) 0.5483(3) 0.10824(18) 0.0351(13) Uani 1 1 d .
H124 H 0.8462 0.5816 0.0947 0.042 Uiso 1 1 calc R
C125 C 0.7659(2) 0.5711(3) 0.12460(16) 0.0278(12) Uani 1 1 d .
H125 H 0.7555 0.6205 0.1231 0.033 Uiso 1 1 calc R
C126 C 0.72722(19) 0.5215(2) 0.14322(14) 0.0187(10) Uani 1 1 d .
H126 H 0.6899 0.5371 0.1536 0.022 Uiso 1 1 calc R
Ir1 Ir 0.591257(7) 0.411025(8) 0.174416(6) 0.01472(5) Uani 1 1 d D
C11 C 0.58256(19) 0.3453(2) 0.23305(15) 0.0208(10) Uani 1 1 d .
C12 C 0.6204(2) 0.3497(2) 0.27075(15) 0.0231(11) Uani 1 1 d .
H12 H 0.6533 0.3807 0.2688 0.028 Uiso 1 1 calc R
C13 C 0.6117(2) 0.3107(3) 0.31084(16) 0.0311(12) Uani 1 1 d .
H13 H 0.6393 0.3138 0.3351 0.037 Uiso 1 1 calc R
C14 C 0.5630(2) 0.2675(3) 0.31544(18) 0.0363(13) Uani 1 1 d .
H14 H 0.5560 0.2423 0.3432 0.044 Uiso 1 1 calc R
C15 C 0.5250(2) 0.2615(3) 0.27930(17) 0.0329(12) Uani 1 1 d .
H15 H 0.4914 0.2318 0.2821 0.040 Uiso 1 1 calc R
C16 C 0.53500(19) 0.2980(2) 0.23883(16) 0.0240(11) Uani 1 1 d .
H16 H 0.5088 0.2910 0.2139 0.029 Uiso 1 1 calc R
C21 C 0.50708(19) 0.3978(2) 0.16098(14) 0.0178(10) Uani 1 1 d .
N21 N 0.45883(15) 0.3882(2) 0.15094(13) 0.0217(9) Uani 1 1 d .
C22 C 0.40194(19) 0.3713(3) 0.13618(15) 0.0237(10) Uani 1 1 d .
C23 C 0.3626(2) 0.4281(3) 0.12885(16) 0.0314(12) Uani 1 1 d .
C24 C 0.3810(2) 0.5041(3) 0.13542(19) 0.0379(14) Uani 1 1 d .
H24A H 0.4225 0.5056 0.1439 0.057 Uiso 0.50 1 calc PR
H24B H 0.3576 0.5260 0.1599 0.057 Uiso 0.50 1 calc PR
H24C H 0.3751 0.5308 0.1068 0.057 Uiso 0.50 1 calc PR
H24D H 0.3476 0.5360 0.1298 0.057 Uiso 0.50 1 calc PR
H24E H 0.4125 0.5156 0.1139 0.057 Uiso 0.50 1 calc PR
H24F H 0.3950 0.5108 0.1669 0.057 Uiso 0.50 1 calc PR
C25 C 0.3064(2) 0.4092(3) 0.11625(17) 0.0399(14) Uani 1 1 d .
H25 H 0.2783 0.4460 0.1113 0.048 Uiso 1 1 calc R
C26 C 0.2900(2) 0.3384(3) 0.11061(18) 0.0436(15) Uani 1 1 d .
H26 H 0.2508 0.3271 0.1024 0.052 Uiso 1 1 calc R
C27 C 0.3300(2) 0.2838(3) 0.11674(16) 0.0347(13) Uani 1 1 d .
H27 H 0.3185 0.2353 0.1120 0.042 Uiso 1 1 calc R
C28 C 0.3872(2) 0.2992(3) 0.12982(16) 0.0269(11) Uani 1 1 d .
C29 C 0.4301(2) 0.2391(3) 0.13760(18) 0.0378(13) Uani 1 1 d .
H29A H 0.4680 0.2591 0.1466 0.057 Uiso 0.50 1 calc PR
H29B H 0.4346 0.2113 0.1092 0.057 Uiso 0.50 1 calc PR
H29C H 0.4156 0.2076 0.1620 0.057 Uiso 0.50 1 calc PR
H29D H 0.4108 0.1929 0.1320 0.057 Uiso 0.50 1 calc PR
H29E H 0.4442 0.2407 0.1693 0.057 Uiso 0.50 1 calc PR
H29F H 0.4632 0.2445 0.1166 0.057 Uiso 0.50 1 calc PR
P2 P 0.57424(5) 0.50977(6) 0.22000(4) 0.0180(3) Uani 1 1 d .
C211 C 0.58146(17) 0.5924(2) 0.18612(14) 0.0188(9) Uani 1 1 d .
C212 C 0.54787(19) 0.6003(2) 0.14634(15) 0.0222(10) Uani 1 1 d .
H212 H 0.5203 0.5641 0.1386 0.027 Uiso 1 1 calc R
C213 C 0.5538(2) 0.6588(2) 0.11825(16) 0.0258(11) Uani 1 1 d .
H213 H 0.5301 0.6631 0.0916 0.031 Uiso 1 1 calc R
C214 C 0.5943(2) 0.7119(3) 0.12870(17) 0.0307(11) Uani 1 1 d .
H214 H 0.5990 0.7522 0.1090 0.037 Uiso 1 1 calc R
C215 C 0.6277(2) 0.7056(2) 0.16799(17) 0.0289(12) Uani 1 1 d .
H215 H 0.6554 0.7418 0.1754 0.035 Uiso 1 1 calc R
C216 C 0.62101(19) 0.6465(2) 0.19683(16) 0.0230(10) Uani 1 1 d .
H216 H 0.6437 0.6432 0.2241 0.028 Uiso 1 1 calc R
C221 C 0.50042(19) 0.5165(2) 0.24412(16) 0.0210(10) Uani 1 1 d .
C222 C 0.4751(2) 0.4590(3) 0.26636(18) 0.0362(13) Uani 1 1 d .
H222 H 0.4966 0.4156 0.2696 0.043 Uiso 1 1 calc R
C223 C 0.4188(2) 0.4630(3) 0.28419(19) 0.0429(15) Uani 1 1 d .
H223 H 0.4021 0.4227 0.2992 0.052 Uiso 1 1 calc R
C224 C 0.3875(2) 0.5260(3) 0.27990(17) 0.0354(13) Uani 1 1 d .
H224 H 0.3489 0.5289 0.2918 0.043 Uiso 1 1 calc R
C225 C 0.4114(2) 0.5837(3) 0.25881(18) 0.0426(14) Uani 1 1 d .
H225 H 0.3898 0.6271 0.2562 0.051 Uiso 1 1 calc R
C226 C 0.4679(2) 0.5792(3) 0.24084(18) 0.0377(13) Uani 1 1 d .
H226 H 0.4844 0.6199 0.2261 0.045 Uiso 1 1 calc R
C231 C 0.6221(2) 0.5256(2) 0.26938(15) 0.0203(10) Uani 1 1 d .
C232 C 0.6009(2) 0.5443(3) 0.31227(17) 0.0336(13) Uani 1 1 d .
H232 H 0.5600 0.5489 0.3168 0.040 Uiso 1 1 calc R
C233 C 0.6389(3) 0.5565(3) 0.34879(18) 0.0420(14) Uani 1 1 d .
H233 H 0.6237 0.5680 0.3782 0.050 Uiso 1 1 calc R
C234 C 0.6984(2) 0.5520(3) 0.34228(18) 0.0361(13) Uani 1 1 d .
H234 H 0.7243 0.5617 0.3670 0.043 Uiso 1 1 calc R
C235 C 0.7202(2) 0.5334(2) 0.29996(17) 0.0292(12) Uani 1 1 d .
H235 H 0.7612 0.5301 0.2955 0.035 Uiso 1 1 calc R
C236 C 0.6829(2) 0.5196(2) 0.26395(17) 0.0273(11) Uani 1 1 d .
H236 H 0.6985 0.5058 0.2351 0.033 Uiso 1 1 calc R
O1S O 0.55806(19) 0.4633(2) 0.43324(17) 0.0713(14) Uani 1 1 d .
C1S C 0.5035(3) 0.4700(4) 0.4110(3) 0.093(3) Uani 1 1 d .
H1S1 H 0.4745 0.4374 0.4252 0.111 Uiso 1 1 calc R
H1S2 H 0.5073 0.4572 0.3781 0.111 Uiso 1 1 calc R
C2S C 0.4840(3) 0.5461(4) 0.4157(4) 0.145(5) Uani 1 1 d .
H2S1 H 0.4459 0.5522 0.4008 0.218 Uiso 1 1 calc R
H2S2 H 0.5127 0.5779 0.4011 0.218 Uiso 1 1 calc R
H2S3 H 0.4807 0.5583 0.4483 0.218 Uiso 1 1 calc R
C3S C 0.5790(3) 0.3913(3) 0.4294(2) 0.064(2) Uani 1 1 d .
H3S1 H 0.5750 0.3741 0.3974 0.077 Uiso 1 1 calc R
H3S2 H 0.5562 0.3591 0.4497 0.077 Uiso 1 1 calc R
C4S C 0.6413(3) 0.3913(4) 0.4432(3) 0.080(2) Uani 1 1 d .
H4S1 H 0.6569 0.3424 0.4411 0.120 Uiso 1 1 calc R
H4S2 H 0.6448 0.4085 0.4749 0.120 Uiso 1 1 calc R
H4S3 H 0.6635 0.4230 0.4228 0.120 Uiso 1 1 calc R

loop_
_atom_site_aniso_label
_atom_site_aniso_U_11
_atom_site_aniso_U_22
_atom_site_aniso_U_33
_atom_site_aniso_U_23
_atom_site_aniso_U_13
_atom_site_aniso_U_12
C1 0.021(3) 0.027(3) 0.023(3) 0.007(2) -0.005(2) 0.005(2)
B2 0.012(3) 0.027(3) 0.025(3) -0.002(2) -0.004(2) 0.003(2)
B3 0.021(3) 0.025(3) 0.014(3) 0.000(2) -0.002(2) 0.002(2)
B4 0.015(3) 0.024(3) 0.018(3) 0.003(2) 0.005(2) 0.004(2)
B5 0.018(3) 0.024(3) 0.025(3) 0.001(2) -0.001(2) 0.002(2)
B7 0.015(2) 0.021(3) 0.020(3) -0.002(2) -0.002(2) 0.001(2)
B8 0.013(3) 0.021(3) 0.020(3) 0.001(2) 0.000(2) 0.0008(19)
B9 0.013(3) 0.023(3) 0.022(3) 0.001(2) -0.003(2) 0.002(2)
Fe6 0.0179(3) 0.0217(3) 0.0182(3) -0.0010(3) -0.0034(3) 0.0024(3)
C61 0.032(3) 0.030(3) 0.029(3) 0.000(2) -0.008(2) 0.005(2)
O61 0.062(3) 0.058(3) 0.025(2) -0.0099(19) -0.0157(19) 0.011(2)
C62 0.027(3) 0.026(3) 0.026(3) -0.004(2) -0.005(2) 0.003(2)
O62 0.049(2) 0.026(2) 0.042(2) -0.0021(17) -0.0018(19) -0.0081(19)
C63 0.029(3) 0.020(2) 0.017(2) 0.0004(19) -0.004(2) 0.001(2)
N63 0.023(2) 0.032(2) 0.023(2) 0.0044(18) 0.0022(18) 0.0056(19)
C64 0.021(3) 0.047(3) 0.020(3) -0.003(2) 0.004(2) 0.006(2)
C65 0.035(3) 0.052(4) 0.028(3) -0.005(3) 0.007(2) 0.002(3)
C66 0.059(4) 0.054(4) 0.043(4) 0.004(3) 0.013(3) -0.020(3)
C67 0.037(3) 0.059(4) 0.044(4) 0.000(3) 0.008(3) -0.010(3)
C68 0.031(3) 0.061(4) 0.046(4) 0.001(3) 0.002(3) 0.002(3)
C69 0.031(3) 0.052(4) 0.036(3) -0.001(3) 0.003(2) 0.018(3)
C70 0.027(3) 0.050(4) 0.023(3) -0.005(2) 0.001(2) 0.011(3)
C71 0.040(3) 0.047(4) 0.041(3) 0.005(3) 0.003(3) 0.016(3)
Fe10 0.0132(3) 0.0161(3) 0.0171(3) 0.0013(3) -0.0023(3) 0.0009(3)
C101 0.017(2) 0.024(3) 0.020(2) -0.003(2) -0.0048(19) 0.0006(19)
O101 0.0258(19) 0.0205(18) 0.037(2) 0.0037(15) -0.0004(15) -0.0062(14)
C102 0.025(3) 0.016(2) 0.016(2) -0.0002(19) -0.0019(19) 0.0005(19)
O102 0.0212(17) 0.0261(18) 0.0240(18) 0.0009(15) -0.0014(14) 0.0110(15)
P1 0.0136(5) 0.0169(6) 0.0169(6) 0.0022(5) -0.0025(5) 0.0004(4)
C111 0.013(2) 0.023(2) 0.015(2) 0.0004(19) 0.0024(18) 0.0034(19)
C112 0.021(2) 0.022(2) 0.022(3) -0.001(2) -0.003(2) 0.004(2)
C113 0.026(3) 0.037(3) 0.022(3) -0.005(2) -0.010(2) 0.005(2)
C114 0.031(3) 0.034(3) 0.020(3) 0.006(2) -0.003(2) 0.015(2)
C115 0.029(3) 0.024(3) 0.024(3) 0.006(2) 0.002(2) 0.006(2)
C116 0.016(2) 0.023(3) 0.025(3) 0.001(2) -0.0028(19) 0.0000(19)
C121 0.011(2) 0.021(2) 0.017(2) 0.0012(19) -0.0040(18) -0.0034(18)
C122 0.017(2) 0.026(3) 0.028(3) 0.002(2) -0.003(2) -0.002(2)
C123 0.019(3) 0.043(3) 0.036(3) 0.004(3) 0.002(2) -0.006(2)
C124 0.027(3) 0.039(3) 0.039(3) 0.012(3) -0.001(2) -0.017(2)
C125 0.025(3) 0.026(3) 0.032(3) 0.008(2) -0.005(2) -0.009(2)
C126 0.019(2) 0.020(2) 0.018(2) 0.0006(19) -0.0008(19) -0.0019(19)
Ir1 0.01246(8) 0.01444(8) 0.01725(8) 0.00168(8) 0.00027(8) 0.00003(7)
C11 0.021(2) 0.019(2) 0.022(2) 0.0016(19) 0.003(2) 0.0035(19)
C12 0.028(3) 0.018(2) 0.023(3) 0.001(2) 0.008(2) 0.001(2)
C13 0.035(3) 0.035(3) 0.022(3) 0.005(2) -0.002(2) 0.004(2)
C14 0.044(3) 0.032(3) 0.033(3) 0.013(2) 0.011(3) -0.004(3)
C15 0.032(3) 0.029(3) 0.038(3) 0.010(2) 0.003(2) -0.006(2)
C16 0.024(3) 0.020(2) 0.028(3) 0.003(2) 0.001(2) 0.000(2)
C21 0.019(2) 0.017(2) 0.017(2) 0.0024(18) 0.0044(18) 0.0065(18)
N21 0.014(2) 0.027(2) 0.024(2) 0.0034(17) 0.0019(17) -0.0028(16)
C22 0.012(2) 0.038(3) 0.021(2) 0.000(2) 0.003(2) -0.003(2)
C23 0.024(3) 0.044(3) 0.026(3) -0.001(2) 0.001(2) 0.005(2)
C24 0.026(3) 0.046(4) 0.042(3) -0.003(3) -0.002(2) 0.016(3)
C25 0.022(3) 0.063(4) 0.034(3) -0.007(3) -0.004(2) 0.011(3)
C26 0.021(3) 0.074(5) 0.035(3) -0.008(3) -0.001(2) -0.008(3)
C27 0.026(3) 0.052(4) 0.026(3) -0.004(3) 0.006(2) -0.012(3)
C28 0.021(3) 0.037(3) 0.022(3) -0.003(2) 0.005(2) -0.004(2)
C29 0.037(3) 0.035(3) 0.041(3) -0.002(3) 0.001(3) -0.009(3)
P2 0.0171(6) 0.0165(6) 0.0203(6) 0.0005(5) 0.0025(5) -0.0001(5)
C211 0.019(2) 0.014(2) 0.024(2) -0.0025(19) 0.0040(17) 0.0031(19)
C212 0.020(2) 0.019(3) 0.028(3) -0.002(2) -0.002(2) 0.0033(19)
C213 0.028(3) 0.027(3) 0.022(3) 0.002(2) -0.004(2) 0.004(2)
C214 0.035(3) 0.025(3) 0.032(3) 0.008(2) 0.004(3) 0.001(2)
C215 0.024(3) 0.024(3) 0.039(3) 0.005(2) -0.002(2) -0.007(2)
C216 0.023(3) 0.024(3) 0.022(3) 0.000(2) 0.002(2) 0.002(2)
C221 0.017(2) 0.022(2) 0.024(3) -0.004(2) 0.005(2) -0.0011(19)
C222 0.034(3) 0.026(3) 0.049(4) 0.004(3) 0.021(3) 0.005(2)
C223 0.040(3) 0.032(3) 0.057(4) -0.001(3) 0.027(3) -0.001(3)
C224 0.021(3) 0.052(4) 0.034(3) -0.005(3) 0.014(2) 0.001(3)
C225 0.036(3) 0.044(3) 0.047(3) 0.002(3) 0.016(3) 0.019(3)
C226 0.031(3) 0.033(3) 0.049(3) 0.011(3) 0.016(3) 0.007(2)
C231 0.027(3) 0.016(2) 0.018(2) 0.0024(19) -0.005(2) -0.0027(19)
C232 0.031(3) 0.039(3) 0.031(3) -0.006(2) 0.004(2) 0.011(2)
C233 0.052(4) 0.048(4) 0.026(3) -0.007(3) -0.010(3) 0.007(3)
C234 0.043(3) 0.033(3) 0.032(3) -0.007(2) -0.017(3) 0.009(3)
C235 0.032(3) 0.025(3) 0.031(3) 0.002(2) -0.007(2) 0.003(2)
C236 0.030(3) 0.028(3) 0.024(3) 0.001(2) -0.004(2) -0.001(2)
O1S 0.045(3) 0.064(3) 0.104(4) -0.014(3) -0.012(3) 0.008(2)
C1S 0.040(4) 0.085(6) 0.153(9) 0.004(6) -0.029(5) 0.002(4)
C2S 0.036(4) 0.070(6) 0.330(16) -0.045(8) -0.041(7) 0.009(4)
C3S 0.077(5) 0.056(5) 0.059(4) 0.003(3) 0.003(4) 0.021(4)
C4S 0.059(5) 0.062(5) 0.119(7) 0.029(5) 0.037(5) 0.021(4)

loop_
_atom_type_symbol
_atom_type_description
_atom_type_scat_dispersion_real
_atom_type_scat_dispersion_imag
_atom_type_scat_source
C C 0.0033 0.0016 'International Tables Vol C Tables 4.2.6.8 and 6.1.1.4'
H H 0.0000 0.0000 'International Tables Vol C Tables 4.2.6.8 and 6.1.1.4'
B B 0.0013 0.0007 'International Tables Vol C Tables 4.2.6.8 and 6.1.1.4'
N N 0.0061 0.0033 'International Tables Vol C Tables 4.2.6.8 and 6.1.1.4'
O O 0.0106 0.0060 'International Tables Vol C Tables 4.2.6.8 and 6.1.1.4'
P P 0.1023 0.0942 'International Tables Vol C Tables 4.2.6.8 and 6.1.1.4'
Fe Fe 0.3463 0.8444 'International Tables Vol C Tables 4.2.6.8 and 6.1.1.4'
Ir Ir -1.4442 7.9887 'International Tables Vol C Tables 4.2.6.8 and 6.1.1.4'

loop_
_geom_angle_atom_site_label_1
_geom_angle_atom_site_label_2
_geom_angle_atom_site_label_3
_geom_angle
B5 C1 B4 69.2(3)
B5 C1 B2 69.6(3)
B4 C1 B2 111.2(4)
B5 C1 B3 111.0(4)
B4 C1 B3 70.4(3)
B2 C1 B3 76.4(3)
C1 B2 B9 108.6(4)
C1 B2 B5 55.1(3)
B9 B2 B5 60.8(3)
C1 B2 B3 51.9(3)
B9 B2 B3 100.2(3)
B5 B2 B3 87.7(3)
C1 B2 Fe6 113.0(3)
B9 B2 Fe6 66.1(2)
B5 B2 Fe6 112.2(3)
B3 B2 Fe6 63.2(2)
C1 B3 B7 107.7(4)
C1 B3 B4 54.7(3)
B7 B3 B4 60.2(3)
C1 B3 B2 51.7(3)
B7 B3 B2 99.8(3)
B4 B3 B2 87.1(3)
C1 B3 Fe6 112.1(3)
B7 B3 Fe6 66.9(2)
B4 B3 Fe6 111.9(3)
B2 B3 Fe6 62.4(2)
C1 B4 B8 107.2(4)
C1 B4 B5 55.4(3)
B8 B4 B5 59.2(3)
C1 B4 B7 106.4(4)
B8 B4 B7 60.3(3)
B5 B4 B7 102.0(4)
C1 B4 B3 55.0(3)
B8 B4 B3 101.9(4)
B5 B4 B3 92.3(3)
B7 B4 B3 58.5(3)
C1 B5 B8 107.2(4)
C1 B5 B4 55.4(3)
B8 B5 B4 59.2(3)
C1 B5 B2 55.3(3)
B8 B5 B2 102.4(4)
B4 B5 B2 92.9(3)
C1 B5 B9 106.9(4)
B8 B5 B9 60.8(3)
B4 B5 B9 102.8(3)
B2 B5 B9 58.7(3)
B3 B7 B8 102.6(3)
B3 B7 B4 61.3(3)
B8 B7 B4 58.4(3)
B3 B7 Fe10 130.4(3)
B8 B7 Fe10 59.6(2)
B4 B7 Fe10 117.7(3)
B3 B7 Fe6 64.8(2)
B8 B7 Fe6 97.5(3)
B4 B7 Fe6 111.1(3)
Fe10 B7 Fe6 71.96(17)
H8 B8 B4 105.9(11)
H8 B8 B5 107.3(16)
B4 B8 B5 61.5(3)
H8 B8 B7 132.8(17)
B4 B8 B7 61.3(3)
B5 B8 B7 104.3(4)
H8 B8 B9 134.6(16)
B4 B8 B9 104.7(4)
B5 B8 B9 61.1(3)
B7 B8 B9 91.4(3)
H8 B8 Fe10 111.3(12)
B4 B8 Fe10 130.4(3)
B5 B8 Fe10 130.8(3)
B7 B8 Fe10 69.5(2)
B9 B8 Fe10 70.1(2)
H8 B8 Ir1 37.5(10)
B4 B8 Ir1 143.1(3)
B5 B8 Ir1 123.3(3)
B7 B8 Ir1 132.3(3)
B9 B8 Ir1 108.5(3)
Fe10 B8 Ir1 77.25(16)
B2 B9 B8 101.7(3)
B2 B9 B5 60.5(3)
B8 B9 B5 58.0(3)
B2 B9 Fe6 65.1(2)
B8 B9 Fe6 98.2(3)
B5 B9 Fe6 111.1(3)
B2 B9 Fe10 129.5(3)
B8 B9 Fe10 58.8(2)
B5 B9 Fe10 116.5(3)
Fe6 B9 Fe10 72.10(15)
C61 Fe6 C62 95.8(2)
C61 Fe6 C63 89.8(2)
C62 Fe6 C63 98.2(2)
C61 Fe6 B2 77.0(2)
C62 Fe6 B2 111.7(2)
C63 Fe6 B2 148.2(2)
C61 Fe6 B3 84.2(2)
C62 Fe6 B3 165.7(2)
C63 Fe6 B3 96.1(2)
B2 Fe6 B3 54.4(2)
C61 Fe6 B9 119.8(2)
C62 Fe6 B9 84.2(2)
C63 Fe6 B9 149.99(19)
B2 Fe6 B9 48.81(19)
B3 Fe6 B9 83.4(2)
C61 Fe6 B7 130.9(2)
C62 Fe6 B7 133.3(2)
C63 Fe6 B7 84.61(19)
B2 Fe6 B7 82.68(19)
B3 Fe6 B7 48.23(18)
B9 Fe6 B7 72.66(19)
C61 Fe6 Fe10 173.01(17)
C62 Fe6 Fe10 80.05(15)
C63 Fe6 Fe10 96.30(14)
B2 Fe6 Fe10 99.23(15)
B3 Fe6 Fe10 98.41(14)
B9 Fe6 Fe10 54.45(13)
B7 Fe6 Fe10 53.46(13)
O61 C61 Fe6 178.7(5)
O62 C62 Fe6 176.8(4)
N63 C63 Fe6 176.9(4)
C63 N63 C64 171.7(5)
C65 C64 N63 118.6(5)
C65 C64 C70 123.8(5)
N63 C64 C70 117.6(5)
C64 C65 C67 117.1(5)
C64 C65 C66 121.1(5)
C67 C65 C66 121.8(5)
C68 C67 C65 119.1(5)
C69 C68 C67 122.7(5)
C68 C69 C70 120.8(5)
C69 C70 C64 116.5(5)
C69 C70 C71 122.4(5)
C64 C70 C71 121.1(4)
C101 Fe10 C102 94.5(2)
C101 Fe10 B8 121.95(19)
C102 Fe10 B8 143.57(19)
C101 Fe10 B7 161.01(19)
C102 Fe10 B7 94.73(19)
B8 Fe10 B7 50.96(19)
C101 Fe10 B9 89.48(19)
C102 Fe10 B9 138.9(2)
B8 Fe10 B9 51.08(19)
B7 Fe10 B9 72.74(19)
C101 Fe10 P1 103.95(14)
C102 Fe10 P1 83.57(14)
B8 Fe10 P1 86.55(15)
B7 Fe10 P1 93.57(14)
B9 Fe10 P1 134.87(14)
C101 Fe10 Fe6 109.43(14)
C102 Fe10 Fe6 87.07(14)
B8 Fe10 Fe6 81.78(15)
B7 Fe10 Fe6 54.59(13)
B9 Fe10 Fe6 53.46(14)
P1 Fe10 Fe6 145.90(4)
C101 Fe10 Ir1 83.99(14)
C102 Fe10 Ir1 134.69(14)
B8 Fe10 Ir1 56.98(14)
B7 Fe10 Ir1 101.06(13)
B9 Fe10 Ir1 86.37(14)
P1 Fe10 Ir1 53.51(3)
Fe6 Fe10 Ir1 136.13(3)
O101 C101 Fe10 177.2(4)
O102 C102 Fe10 177.1(4)
C111 P1 C121 103.37(19)
C111 P1 Fe10 118.97(15)
C121 P1 Fe10 113.02(14)
C111 P1 Ir1 122.79(14)
C121 P1 Ir1 122.71(14)
Fe10 P1 Ir1 74.26(4)
C112 C111 C116 118.4(4)
C112 C111 P1 121.1(3)
C116 C111 P1 120.3(3)
C113 C112 C111 120.9(4)
C114 C113 C112 120.0(4)
C115 C114 C113 119.7(4)
C114 C115 C116 120.8(4)
C115 C116 C111 120.2(4)
C126 C121 C122 118.9(4)
C126 C121 P1 120.3(3)
C122 C121 P1 120.4(3)
C123 C122 C121 120.1(4)
C122 C123 C124 121.1(5)
C125 C124 C123 119.2(5)
C124 C125 C126 119.8(5)
C121 C126 C125 120.9(4)
H8 Ir1 C21 90.0(14)
H8 Ir1 C11 176.6(15)
C21 Ir1 C11 89.82(17)
H8 Ir1 P1 88.5(14)
C21 Ir1 P1 152.73(12)
C11 Ir1 P1 93.29(12)
H8 Ir1 P2 87.8(15)
C21 Ir1 P2 92.79(12)
C11 Ir1 P2 88.83(12)
P1 Ir1 P2 114.34(4)
H8 Ir1 B8 31.2(15)
C21 Ir1 B8 86.55(16)
C11 Ir1 B8 152.12(17)
P1 Ir1 B8 78.14(12)
P2 Ir1 B8 118.93(12)
H8 Ir1 Fe10 74.9(15)
C21 Ir1 Fe10 101.21(12)
C11 Ir1 Fe10 108.42(12)
P1 Ir1 Fe10 52.22(3)
P2 Ir1 Fe10 157.60(3)
B8 Ir1 Fe10 45.77(12)
C12 C11 C16 114.8(4)
C12 C11 Ir1 122.9(3)
C16 C11 Ir1 122.1(3)
C13 C12 C11 122.7(4)
C14 C13 C12 120.1(5)
C15 C14 C13 119.0(5)
C14 C15 C16 120.7(5)
C15 C16 C11 122.5(4)
N21 C21 Ir1 176.2(4)
C21 N21 C22 174.7(5)
C28 C22 C23 123.3(4)
C28 C22 N21 118.7(4)
C23 C22 N21 118.1(4)
C25 C23 C22 116.4(5)
C25 C23 C24 122.7(5)
C22 C23 C24 120.9(4)
C26 C25 C23 121.8(5)
C27 C26 C25 120.5(5)
C26 C27 C28 120.4(5)
C27 C28 C22 117.5(5)
C27 C28 C29 119.9(5)
C22 C28 C29 122.5(4)
C231 P2 C221 103.8(2)
C231 P2 C211 103.51(19)
C221 P2 C211 103.4(2)
C231 P2 Ir1 118.77(15)
C221 P2 Ir1 115.61(15)
C211 P2 Ir1 110.10(14)
C216 C211 C212 117.9(4)
C216 C211 P2 123.1(3)
C212 C211 P2 119.0(3)
C213 C212 C211 121.6(4)
C212 C213 C214 120.0(4)
C215 C214 C213 119.4(4)
C214 C215 C216 120.5(4)
C211 C216 C215 120.5(4)
C222 C221 C226 117.4(4)
C222 C221 P2 120.9(4)
C226 C221 P2 121.7(4)
C221 C222 C223 121.5(5)
C224 C223 C222 119.5(5)
C225 C224 C223 120.3(5)
C224 C225 C226 119.8(5)
C221 C226 C225 121.4(5)
C232 C231 C236 117.9(4)
C232 C231 P2 122.7(4)
C236 C231 P2 119.3(3)
C231 C232 C233 120.9(5)
C234 C233 C232 120.1(5)
C235 C234 C233 119.9(5)
C234 C235 C236 120.4(5)
C235 C236 C231 120.8(5)
C1S O1S C3S 110.2(5)
O1S C1S C2S 107.8(6)
O1S C3S C4S 107.6(6)

loop_
_geom_bond_atom_site_label_1
_geom_bond_atom_site_label_2
_geom_bond_distance
C1 B5 1.600(7)
C1 B4 1.600(7)
C1 B2 1.603(7)
C1 B3 1.606(7)
B2 B9 1.795(7)
B2 B5 1.828(8)
B2 B3 1.984(7)
B2 Fe6 2.164(5)
B3 B7 1.796(7)
B3 B4 1.848(7)
B3 Fe6 2.179(5)
B4 B8 1.776(7)
B4 B5 1.816(7)
B4 B7 1.828(7)
B5 B8 1.776(7)
B5 B9 1.834(7)
B7 B8 1.811(7)
B7 Fe10 2.184(5)
B7 Fe6 2.215(5)
B8 H8 1.31(4)
B8 B9 1.828(7)
B8 Fe10 2.011(5)
B8 Ir1 2.353(5)
B9 Fe6 2.182(5)
B9 Fe10 2.210(5)
Fe6 C61 1.762(5)
Fe6 C62 1.765(5)
Fe6 C63 1.850(5)
Fe6 Fe10 2.5844(9)
C61 O61 1.149(5)
C62 O62 1.160(5)
C63 N63 1.154(5)
N63 C64 1.402(6)
C64 C65 1.372(7)
C64 C70 1.422(7)
C65 C67 1.422(7)
C65 C66 1.495(8)
C67 C68 1.374(8)
C68 C69 1.364(7)
C69 C70 1.378(6)
C70 C71 1.493(7)
Fe10 C101 1.781(5)
Fe10 C102 1.781(4)
Fe10 P1 2.2474(12)
Fe10 Ir1 2.7368(6)
C101 O101 1.151(5)
C102 O102 1.148(5)
P1 C111 1.819(4)
P1 C121 1.828(4)
P1 Ir1 2.2860(11)
C111 C112 1.394(6)
C111 C116 1.395(6)
C112 C113 1.387(6)
C113 C114 1.382(7)
C114 C115 1.377(6)
C115 C116 1.387(6)
C121 C126 1.386(6)
C121 C122 1.397(6)
C122 C123 1.372(6)
C123 C124 1.389(7)
C124 C125 1.388(7)
C125 C126 1.389(6)
Ir1 H8 1.538(18)
Ir1 C21 1.980(4)
Ir1 C11 2.111(4)
Ir1 P2 2.3004(12)
C11 C12 1.401(6)
C11 C16 1.409(6)
C12 C13 1.390(6)
C13 C14 1.379(7)
C14 C15 1.370(7)
C15 C16 1.381(6)
C21 N21 1.155(5)
N21 C22 1.406(5)
C22 C28 1.395(6)
C22 C23 1.405(6)
C23 C25 1.382(7)
C23 C24 1.488(7)
C25 C26 1.380(8)
C26 C27 1.379(7)
C27 C28 1.392(6)
C28 C29 1.506(7)
P2 C231 1.832(4)
P2 C221 1.833(4)
P2 C211 1.835(4)
C211 C216 1.389(6)
C211 C212 1.398(6)
C212 C213 1.370(6)
C213 C214 1.388(6)
C214 C215 1.381(6)
C215 C216 1.392(6)
C221 C222 1.380(6)
C221 C226 1.385(6)
C222 C223 1.389(6)
C223 C224 1.380(7)
C224 C225 1.352(7)
C225 C226 1.397(6)
C231 C232 1.385(6)
C231 C236 1.403(6)
C232 C233 1.392(7)
C233 C234 1.376(7)
C234 C235 1.375(7)
C235 C236 1.376(6)
O1S C1S 1.413(7)
O1S C3S 1.428(7)
C1S C2S 1.490(10)
C3S C4S 1.480(9)
